data_1559002
loop_
_publ_author_name
'HONDA, Risa'
'TANAKA, Atsuhiko'
'HIRABAYASHI, Kazunori'
'AKIYAMA, Kazuhiko'
'SHIMIZU, Toshio'
'SUGIURA, Ken-ichi'

_publ_section_title
;
 Crystal Structure of Dinaphtho[2,1,1&#x2032;,2&#x2032;]furan Picrate
;
_journal_issue 0
_journal_name_full 'X-ray Structure Analysis Online'
_journal_page_first 69
_journal_paper_doi 10.2116/xraystruct.35.69
_journal_volume 35
_journal_year 2019
_chemical_formula_moiety 'C26 H15 N3 O8'
_chemical_formula_sum 'C26 H15 N3 O8'
_chemical_formula_weight 497.42
_space_group_crystal_system monoclinic
_space_group_IT_number 14
_space_group_name_Hall '-P 2ybc'
_space_group_name_H-M_alt 'P 1 21/c 1'
_atom_sites_solution_hydrogens geom
_atom_sites_solution_primary direct
_atom_sites_solution_secondary difmap
_cell_angle_alpha 90.0000
_cell_angle_beta 94.047(4)
_cell_angle_gamma 90.0000
_cell_formula_units_Z 4
_cell_length_a 10.0912(18)
_cell_length_b 7.5548(11)
_cell_length_c 27.919(5)
_cell_measurement_reflns_used 3543
_cell_measurement_temperature 93
_cell_measurement_theta_max 27.40
_cell_measurement_theta_min 3.10
_cell_volume 2123.2(6)
_computing_cell_refinement 'CrystalClear-SM Expert 2.1 b45'
_computing_data_collection 'CrystalClear-SM Expert 2.1 b45 (Rigaku, 2015)'
_computing_data_reduction 'CrystalClear-SM Expert 2.1 b45'
_computing_molecular_graphics 'CrystalStructure 4.2.5'
_computing_publication_material 'CrystalStructure 4.2.5 (Rigaku, 2017)'
_computing_structure_refinement 'SHELXL Version 2014/7 (Sheldrick, 2008)'
_computing_structure_solution 'SHELXT (Sheldrick, 2014)'
_diffrn_ambient_temperature 93
_diffrn_detector_area_resol_mean 5.814
_diffrn_measured_fraction_theta_full 0.997
_diffrn_measured_fraction_theta_max 0.936
_diffrn_measurement_device_type 'Rigaku XtaLAB P200'
_diffrn_measurement_method \w
_diffrn_radiation_type 'Mo K\a'
_diffrn_radiation_wavelength 0.71075
_diffrn_reflns_av_R_equivalents 0.0511
_diffrn_reflns_Laue_measured_fraction_full 0.997
_diffrn_reflns_Laue_measured_fraction_max 0.936
_diffrn_reflns_limit_h_max 9
_diffrn_reflns_limit_h_min -13
_diffrn_reflns_limit_k_max 9
_diffrn_reflns_limit_k_min -9
_diffrn_reflns_limit_l_max 30
_diffrn_reflns_limit_l_min -36
_diffrn_reflns_number 17341
_diffrn_reflns_point_group_measured_fraction_full 0.997
_diffrn_reflns_point_group_measured_fraction_max 0.936
_diffrn_reflns_theta_full 25.242
_diffrn_reflns_theta_max 27.544
_diffrn_reflns_theta_min 3.068
_diffrn_standards_interval_count .
_diffrn_standards_number 0
_exptl_absorpt_coefficient_mu 0.118
_exptl_absorpt_correction_T_max 0.994
_exptl_absorpt_correction_T_min 0.885
_exptl_absorpt_correction_type multi-scan
_exptl_absorpt_process_details 'REQAB (Rigaku, 1998)'
_exptl_crystal_colour orange
_exptl_crystal_density_diffrn 1.556
_exptl_crystal_density_method 'not measured'
_exptl_crystal_description prism
_exptl_crystal_F_000 1024.00
_exptl_crystal_size_max 0.120
_exptl_crystal_size_mid 0.090
_exptl_crystal_size_min 0.050
_refine_diff_density_max 0.44
_refine_diff_density_min -0.35
_refine_ls_extinction_method none
_refine_ls_goodness_of_fit_ref 1.047
_refine_ls_hydrogen_treatment constr
_refine_ls_number_parameters 346
_refine_ls_number_reflns 4593
_refine_ls_number_restraints 0
_refine_ls_R_factor_all 0.0954
_refine_ls_R_factor_gt 0.0502
_refine_ls_shift/su_max 0.000
_refine_ls_structure_factor_coef Fsqd
_refine_ls_weighting_details 'w = 1/[\s^2^(Fo^2^)+(0.0468P)^2^+1.0243P] where P=(Fo^2^+2Fc^2^)/3'
_refine_ls_weighting_scheme calc
_refine_ls_wR_factor_gt 0.1028
_refine_ls_wR_factor_ref 0.1190
_reflns_Friedel_coverage 0.000
_reflns_Friedel_fraction_full .
_reflns_Friedel_fraction_max .
_reflns_number_gt 3012
_reflns_number_total 4593
_reflns_threshold_expression F^2^>2.0\s(F^2^)
_cod_data_source_file 35_69_1.txt
_cod_data_source_block 20190724
_cod_database_code 1559002

loop_
_space_group_symop_id
_space_group_symop_operation_xyz
1 +X,+Y,+Z
2 -X,1/2+Y,1/2-Z
3 -X,-Y,-Z
4 +X,-1/2-Y,-1/2+Z

loop_
_atom_site_label
_atom_site_type_symbol
_atom_site_fract_x
_atom_site_fract_y
_atom_site_fract_z
_atom_site_U_iso_or_equiv
_atom_site_adp_type
_atom_site_occupancy
_atom_site_site_symmetry_order
_atom_site_calc_flag
_atom_site_refinement_flags_posn
_atom_site_refinement_flags_adp
_atom_site_refinement_flags_occupancy
_atom_site_disorder_assembly
_atom_site_disorder_group
O2 O 0.2047(2) -0.0074(3) 0.52835(8) 0.0376(8) Uani 0.717(5) 1 d . . P A 1
H2 H 0.1248 -0.0361 0.5225 0.045 Uiso 0.717(5) 1 calc R U P A 1
O3 O -0.01375(18) -0.1466(3) 0.54555(7) 0.0477(5) Uani 0.717(5) 1 d . . P A 1
O4 O -0.03608(16) -0.2928(2) 0.61108(7) 0.0416(5) Uani 0.717(5) 1 d . . P A 1
O5 O 0.29837(18) -0.2952(2) 0.73878(6) 0.0423(5) Uani 0.717(5) 1 d . . P A 1
O6 O 0.47708(17) -0.1402(3) 0.73400(6) 0.0468(5) Uani 0.717(5) 1 d . . P A 1
O7 O 0.58773(19) 0.0625(3) 0.57708(7) 0.0507(5) Uani 0.717(5) 1 d . . P A 1
O8 O 0.4272(2) 0.1378(2) 0.52580(7) 0.0494(5) Uani 0.717(5) 1 d . . P A 1
N1 N 0.02758(19) -0.1997(3) 0.58542(7) 0.0298(5) Uani 0.717(5) 1 d . . P A 1
N2 N 0.37232(18) -0.1999(3) 0.71697(7) 0.0274(4) Uani 0.717(5) 1 d . . P A 1
N3 N 0.4699(2) 0.0666(3) 0.56309(8) 0.0324(5) Uani 0.717(5) 1 d . . P A 1
C21 C 0.2454(2) -0.0574(3) 0.57344(8) 0.0237(5) Uani 0.717(5) 1 d . . P A 1
C22 C 0.1628(2) -0.1485(3) 0.60335(8) 0.0224(5) Uani 0.717(5) 1 d . . P A 1
C23 C 0.2029(2) -0.1967(3) 0.64972(8) 0.0213(5) Uani 0.717(5) 1 d . . P A 1
H23 H 0.1447 -0.2587 0.6691 0.026 Uiso 0.717(5) 1 calc R U P A 1
C24 C 0.3301(2) -0.1527(3) 0.66732(7) 0.0205(5) Uani 0.717(5) 1 d . . P A 1
C25 C 0.4184(2) -0.0667(3) 0.63920(8) 0.0235(5) Uani 0.717(5) 1 d . . P A 1
H25 H 0.5064 -0.0403 0.6515 0.028 Uiso 0.717(5) 1 calc R U P A 1
C26 C 0.3749(2) -0.0209(3) 0.59285(8) 0.0227(5) Uani 0.717(5) 1 d . . P A 1
O2A O 0.5496(6) -0.0277(9) 0.6592(2) 0.043(2) Uani 0.283(5) 1 d . . P A 2
H2B H 0.5997 -0.0090 0.6369 0.052 Uiso 0.283(5) 1 calc R U P A 2
O3A O 0.58773(19) 0.0625(3) 0.57708(7) 0.0507(5) Uani 0.283(5) 1 d . . P A 2
O4A O 0.4272(2) 0.1378(2) 0.52580(7) 0.0494(5) Uani 0.283(5) 1 d . . P A 2
O5A O -0.01375(18) -0.1466(3) 0.54555(7) 0.0477(5) Uani 0.283(5) 1 d . . P A 2
O6A O -0.03608(16) -0.2928(2) 0.61108(7) 0.0416(5) Uani 0.283(5) 1 d . . P A 2
O7A O 0.29837(18) -0.2952(2) 0.73878(6) 0.0423(5) Uani 0.283(5) 1 d . . P A 2
O8A O 0.47708(17) -0.1402(3) 0.73400(6) 0.0468(5) Uani 0.283(5) 1 d . . P A 2
N1A N 0.4699(2) 0.0666(3) 0.56309(8) 0.0324(5) Uani 0.283(5) 1 d . . P A 2
N2A N 0.02758(19) -0.1997(3) 0.58542(7) 0.0298(5) Uani 0.283(5) 1 d . . P A 2
N3A N 0.37232(18) -0.1999(3) 0.71697(7) 0.0274(4) Uani 0.283(5) 1 d . . P A 2
C21A C 0.4184(2) -0.0667(3) 0.63920(8) 0.0235(5) Uani 0.283(5) 1 d . . P A 2
C22A C 0.3749(2) -0.0209(3) 0.59285(8) 0.0227(5) Uani 0.283(5) 1 d . . P A 2
C23A C 0.2454(2) -0.0574(3) 0.57344(8) 0.0237(5) Uani 0.283(5) 1 d . . P A 2
H23A H 0.2156 -0.0222 0.5418 0.028 Uiso 0.283(5) 1 calc R U P A 2
C24A C 0.1628(2) -0.1485(3) 0.60335(8) 0.0224(5) Uani 0.283(5) 1 d . . P A 2
C25A C 0.2029(2) -0.1967(3) 0.64972(8) 0.0213(5) Uani 0.283(5) 1 d . . P A 2
H25A H 0.1447 -0.2587 0.6691 0.026 Uiso 0.283(5) 1 calc R U P A 2
C26A C 0.3301(2) -0.1527(3) 0.66732(7) 0.0205(5) Uani 0.283(5) 1 d . . P A 2
O1 O 0.03563(13) 0.35347(19) 0.55898(5) 0.0223(3) Uani 1 1 d . . . . .
C1 C 0.0228(2) 0.2792(3) 0.60334(7) 0.0202(5) Uani 1 1 d . . . . .
C2 C -0.0939(2) 0.1919(3) 0.61423(8) 0.0241(5) Uani 1 1 d . . . . .
H2A H -0.1688 0.1839 0.5917 0.029 Uiso 1 1 calc R U . . .
C3 C -0.0941(2) 0.1192(3) 0.65896(8) 0.0239(5) Uani 1 1 d . . . . .
H3 H -0.1696 0.0541 0.6674 0.029 Uiso 1 1 calc R U . . .
C4 C 0.0160(2) 0.1385(3) 0.69329(8) 0.0203(5) Uani 1 1 d . . . . .
C5 C 0.0106(2) 0.0648(3) 0.73975(8) 0.0245(5) Uani 1 1 d . . . . .
H5 H -0.0651 -0.0022 0.7470 0.029 Uiso 1 1 calc R U . . .
C6 C 0.1117(2) 0.0878(3) 0.77452(8) 0.0258(5) Uani 1 1 d . . . . .
H6 H 0.1077 0.0336 0.8051 0.031 Uiso 1 1 calc R U . . .
C7 C 0.2215(2) 0.1923(3) 0.76449(8) 0.0217(5) Uani 1 1 d . . . . .
H7 H 0.2899 0.2134 0.7890 0.026 Uiso 1 1 calc R U . . .
C8 C 0.2311(2) 0.2644(3) 0.71981(7) 0.0185(4) Uani 1 1 d . . . . .
H8 H 0.3057 0.3360 0.7140 0.022 Uiso 1 1 calc R U . . .
C9 C 0.13234(19) 0.2347(3) 0.68200(7) 0.0162(4) Uani 1 1 d . . . . .
C10 C 0.13678(19) 0.2989(3) 0.63361(7) 0.0170(4) Uani 1 1 d . . . . .
C11 C 0.23226(19) 0.3884(3) 0.60468(7) 0.0171(4) Uani 1 1 d . . . . .
C12 C 0.37048(19) 0.4389(3) 0.60912(7) 0.0163(4) Uani 1 1 d . . . . .
C13 C 0.46327(19) 0.3869(3) 0.64678(7) 0.0185(4) Uani 1 1 d . . . . .
H13 H 0.4347 0.3140 0.6718 0.022 Uiso 1 1 calc R U . . .
C14 C 0.5940(2) 0.4393(3) 0.64807(8) 0.0216(5) Uani 1 1 d . . . . .
H14 H 0.6544 0.4009 0.6736 0.026 Uiso 1 1 calc R U . . .
C15 C 0.6390(2) 0.5488(3) 0.61209(8) 0.0241(5) Uani 1 1 d . . . . .
H15 H 0.7283 0.5893 0.6140 0.029 Uiso 1 1 calc R U . . .
C16 C 0.5532(2) 0.5970(3) 0.57419(8) 0.0216(5) Uani 1 1 d . . . . .
H16 H 0.5842 0.6702 0.5497 0.026 Uiso 1 1 calc R U . . .
C17 C 0.4189(2) 0.5397(3) 0.57074(7) 0.0192(5) Uani 1 1 d . . . . .
C18 C 0.3367(2) 0.5767(3) 0.52834(8) 0.0218(5) Uani 1 1 d . . . . .
H18 H 0.3708 0.6471 0.5038 0.026 Uiso 1 1 calc R U . . .
C19 C 0.2098(2) 0.5133(3) 0.52202(8) 0.0228(5) Uani 1 1 d . . . . .
H19 H 0.1566 0.5311 0.4930 0.027 Uiso 1 1 calc R U . . .
C20 C 0.16255(19) 0.4209(3) 0.56074(7) 0.0195(5) Uani 1 1 d . . . . .

loop_
_atom_site_aniso_label
_atom_site_aniso_U_11
_atom_site_aniso_U_22
_atom_site_aniso_U_33
_atom_site_aniso_U_23
_atom_site_aniso_U_13
_atom_site_aniso_U_12
O2 0.0516(17) 0.0345(15) 0.0260(14) 0.0017(11) -0.0029(11) 0.0073(12)
O3 0.0464(11) 0.0575(13) 0.0362(11) -0.0083(9) -0.0191(9) 0.0112(10)
O4 0.0236(9) 0.0443(11) 0.0565(12) -0.0046(10) 0.0001(8) -0.0064(8)
O5 0.0520(11) 0.0471(12) 0.0275(10) 0.0082(8) 0.0002(8) -0.0100(9)
O6 0.0277(10) 0.0716(14) 0.0389(11) -0.0017(10) -0.0120(8) -0.0013(9)
O7 0.0371(11) 0.0624(14) 0.0542(12) -0.0173(10) 0.0149(9) -0.0253(10)
O8 0.0726(14) 0.0361(11) 0.0433(12) 0.0172(9) 0.0306(10) 0.0145(10)
N1 0.0264(10) 0.0282(11) 0.0336(12) -0.0102(10) -0.0063(9) 0.0067(9)
N2 0.0269(10) 0.0295(11) 0.0254(11) -0.0041(9) -0.0006(9) 0.0058(9)
N3 0.0446(13) 0.0194(10) 0.0353(13) -0.0077(9) 0.0179(10) -0.0046(9)
C21 0.0332(13) 0.0171(11) 0.0209(12) -0.0021(9) 0.0019(10) 0.0053(10)
C22 0.0210(11) 0.0191(11) 0.0266(12) -0.0045(9) -0.0019(9) 0.0027(9)
C23 0.0222(11) 0.0167(11) 0.0256(12) -0.0028(9) 0.0056(9) 0.0016(9)
C24 0.0242(11) 0.0173(11) 0.0193(11) -0.0014(9) -0.0020(9) 0.0062(9)
C25 0.0212(11) 0.0175(11) 0.0320(13) -0.0061(10) 0.0040(10) 0.0015(9)
C26 0.0273(12) 0.0161(11) 0.0254(12) -0.0026(9) 0.0080(10) -0.0006(9)
O2A 0.030(4) 0.048(4) 0.052(4) 0.007(3) 0.000(3) -0.002(3)
O3A 0.0371(11) 0.0624(14) 0.0542(12) -0.0173(10) 0.0149(9) -0.0253(10)
O4A 0.0726(14) 0.0361(11) 0.0433(12) 0.0172(9) 0.0306(10) 0.0145(10)
O5A 0.0464(11) 0.0575(13) 0.0362(11) -0.0083(9) -0.0191(9) 0.0112(10)
O6A 0.0236(9) 0.0443(11) 0.0565(12) -0.0046(10) 0.0001(8) -0.0064(8)
O7A 0.0520(11) 0.0471(12) 0.0275(10) 0.0082(8) 0.0002(8) -0.0100(9)
O8A 0.0277(10) 0.0716(14) 0.0389(11) -0.0017(10) -0.0120(8) -0.0013(9)
N1A 0.0446(13) 0.0194(10) 0.0353(13) -0.0077(9) 0.0179(10) -0.0046(9)
N2A 0.0264(10) 0.0282(11) 0.0336(12) -0.0102(10) -0.0063(9) 0.0067(9)
N3A 0.0269(10) 0.0295(11) 0.0254(11) -0.0041(9) -0.0006(9) 0.0058(9)
C21A 0.0212(11) 0.0175(11) 0.0320(13) -0.0061(10) 0.0040(10) 0.0015(9)
C22A 0.0273(12) 0.0161(11) 0.0254(12) -0.0026(9) 0.0080(10) -0.0006(9)
C23A 0.0332(13) 0.0171(11) 0.0209(12) -0.0021(9) 0.0019(10) 0.0053(10)
C24A 0.0210(11) 0.0191(11) 0.0266(12) -0.0045(9) -0.0019(9) 0.0027(9)
C25A 0.0222(11) 0.0167(11) 0.0256(12) -0.0028(9) 0.0056(9) 0.0016(9)
C26A 0.0242(11) 0.0173(11) 0.0193(11) -0.0014(9) -0.0020(9) 0.0062(9)
O1 0.0183(7) 0.0262(8) 0.0218(8) -0.0007(7) -0.0034(6) -0.0005(6)
C1 0.0189(10) 0.0203(11) 0.0210(12) -0.0014(9) -0.0002(9) 0.0019(9)
C2 0.0159(10) 0.0265(12) 0.0292(13) -0.0054(10) -0.0036(9) 0.0002(9)
C3 0.0178(11) 0.0204(11) 0.0339(13) -0.0032(10) 0.0052(9) -0.0038(9)
C4 0.0185(10) 0.0154(10) 0.0274(12) -0.0011(9) 0.0041(9) 0.0018(8)
C5 0.0208(11) 0.0210(11) 0.0326(13) 0.0012(10) 0.0083(10) -0.0013(9)
C6 0.0279(12) 0.0255(12) 0.0247(12) 0.0073(10) 0.0072(10) 0.0026(10)
C7 0.0214(11) 0.0239(12) 0.0199(12) 0.0015(9) 0.0013(9) 0.0032(9)
C8 0.0176(10) 0.0164(10) 0.0217(12) -0.0009(9) 0.0030(8) 0.0026(8)
C9 0.0167(10) 0.0122(10) 0.0202(11) 0.0001(8) 0.0040(8) 0.0041(8)
C10 0.0156(10) 0.0144(10) 0.0209(11) -0.0032(8) 0.0013(8) 0.0004(8)
C11 0.0184(10) 0.0144(10) 0.0181(11) -0.0019(8) -0.0006(8) 0.0013(8)
C12 0.0179(10) 0.0148(10) 0.0163(11) -0.0038(8) 0.0015(8) 0.0000(8)
C13 0.0186(10) 0.0181(10) 0.0189(11) -0.0030(9) 0.0030(8) -0.0010(8)
C14 0.0202(11) 0.0224(11) 0.0217(12) -0.0055(9) -0.0010(9) 0.0006(9)
C15 0.0184(10) 0.0256(12) 0.0287(13) -0.0067(10) 0.0059(9) -0.0038(9)
C16 0.0244(11) 0.0180(11) 0.0234(12) -0.0037(9) 0.0095(9) -0.0026(9)
C17 0.0212(11) 0.0164(10) 0.0203(11) -0.0041(9) 0.0038(9) 0.0017(9)
C18 0.0276(12) 0.0194(11) 0.0192(11) 0.0009(9) 0.0065(9) 0.0026(9)
C19 0.0280(12) 0.0233(12) 0.0168(11) -0.0013(9) -0.0019(9) 0.0047(9)
C20 0.0171(10) 0.0189(10) 0.0222(12) -0.0033(9) -0.0012(9) 0.0015(8)

loop_
_atom_type_symbol
_atom_type_description
_atom_type_scat_dispersion_real
_atom_type_scat_dispersion_imag
_atom_type_scat_source
C C 0.0033 0.0016
;
International Tables for Crystallography
(Vol. C, Tables 4.2.6.8 and 6.1.1.4)
;
H H 0.0000 0.0000
;
International Tables for Crystallography
(Vol. C, Table 6.1.1.4)
;
N N 0.0061 0.0033
;
International Tables for Crystallography
(Vol. C, Tables 4.2.6.8 and 6.1.1.4)
;
O O 0.0106 0.0060
;
International Tables for Crystallography
(Vol. C, Tables 4.2.6.8 and 6.1.1.4)
;

loop_
_geom_angle_atom_site_label_1
_geom_angle_atom_site_label_2
_geom_angle_atom_site_label_3
_geom_angle
_geom_angle_site_symmetry_1
_geom_angle_site_symmetry_3
C21 O2 H2 109.5 . .
O4 N1 O3 124.2(2) . .
O4 N1 C22 117.80(19) . .
O3 N1 C22 118.0(2) . .
O6 N2 O5 124.4(2) . .
O6 N2 C24 117.83(19) . .
O5 N2 C24 117.72(18) . .
O8 N3 O7 123.9(2) . .
O8 N3 C26 118.4(2) . .
O7 N3 C26 117.7(2) . .
O2 C21 C22 122.6(2) . .
O2 C21 C26 121.2(2) . .
C22 C21 C26 116.2(2) . .
C23 C22 C21 122.8(2) . .
C23 C22 N1 116.99(19) . .
C21 C22 N1 120.2(2) . .
C22 C23 C24 118.3(2) . .
C22 C23 H23 120.8 . .
C24 C23 H23 120.8 . .
C23 C24 C25 121.9(2) . .
C23 C24 N2 118.58(19) . .
C25 C24 N2 119.54(19) . .
C26 C25 C24 118.2(2) . .
C26 C25 H25 120.9 . .
C24 C25 H25 120.9 . .
C25 C26 C21 122.5(2) . .
C25 C26 N3 117.7(2) . .
C21 C26 N3 119.7(2) . .
C21A O2A H2B 109.5 . .
O4A N1A O3A 123.9(2) . .
O4A N1A C22A 118.4(2) . .
O3A N1A C22A 117.7(2) . .
O6A N2A O5A 124.2(2) . .
O6A N2A C24A 117.80(19) . .
O5A N2A C24A 118.0(2) . .
O8A N3A O7A 124.4(2) . .
O8A N3A C26A 117.83(19) . .
O7A N3A C26A 117.72(18) . .
C22A C21A C26A 118.2(2) . .
C22A C21A O2A 122.6(3) . .
C26A C21A O2A 119.2(3) . .
C21A C22A C23A 122.5(2) . .
C21A C22A N1A 117.7(2) . .
C23A C22A N1A 119.7(2) . .
C24A C23A C22A 116.2(2) . .
C24A C23A H23A 121.9 . .
C22A C23A H23A 121.9 . .
C25A C24A C23A 122.8(2) . .
C25A C24A N2A 116.99(19) . .
C23A C24A N2A 120.2(2) . .
C24A C25A C26A 118.3(2) . .
C24A C25A H25A 120.8 . .
C26A C25A H25A 120.8 . .
C25A C26A C21A 121.9(2) . .
C25A C26A N3A 118.58(19) . .
C21A C26A N3A 119.54(19) . .
C1 O1 C20 105.41(15) . .
O1 C1 C10 112.26(17) . .
O1 C1 C2 121.43(18) . .
C10 C1 C2 126.3(2) . .
C3 C2 C1 116.31(19) . .
C3 C2 H2A 121.8 . .
C1 C2 H2A 121.8 . .
C2 C3 C4 121.59(19) . .
C2 C3 H3 119.2 . .
C4 C3 H3 119.2 . .
C5 C4 C3 119.88(19) . .
C5 C4 C9 119.04(19) . .
C3 C4 C9 121.07(19) . .
C6 C5 C4 121.7(2) . .
C6 C5 H5 119.2 . .
C4 C5 H5 119.2 . .
C5 C6 C7 119.3(2) . .
C5 C6 H6 120.4 . .
C7 C6 H6 120.4 . .
C8 C7 C6 120.8(2) . .
C8 C7 H7 119.6 . .
C6 C7 H7 119.6 . .
C7 C8 C9 121.58(19) . .
C7 C8 H8 119.2 . .
C9 C8 H8 119.2 . .
C8 C9 C4 117.36(18) . .
C8 C9 C10 125.39(18) . .
C4 C9 C10 117.21(18) . .
C1 C10 C9 117.18(18) . .
C1 C10 C11 105.24(17) . .
C9 C10 C11 137.57(18) . .
C20 C11 C12 117.02(18) . .
C20 C11 C10 104.84(17) . .
C12 C11 C10 138.05(19) . .
C13 C12 C17 117.56(18) . .
C13 C12 C11 125.16(18) . .
C17 C12 C11 117.15(18) . .
C14 C13 C12 121.5(2) . .
C14 C13 H13 119.2 . .
C12 C13 H13 119.2 . .
C13 C14 C15 120.6(2) . .
C13 C14 H14 119.7 . .
C15 C14 H14 119.7 . .
C16 C15 C14 119.48(19) . .
C16 C15 H15 120.3 . .
C14 C15 H15 120.3 . .
C15 C16 C17 121.4(2) . .
C15 C16 H16 119.3 . .
C17 C16 H16 119.3 . .
C16 C17 C18 119.63(19) . .
C16 C17 C12 119.14(19) . .
C18 C17 C12 121.17(18) . .
C19 C18 C17 121.6(2) . .
C19 C18 H18 119.2 . .
C17 C18 H18 119.2 . .
C18 C19 C20 116.26(19) . .
C18 C19 H19 121.9 . .
C20 C19 H19 121.9 . .
O1 C20 C11 112.16(18) . .
O1 C20 C19 121.62(18) . .
C11 C20 C19 126.21(19) . .

loop_
_geom_bond_atom_site_label_1
_geom_bond_atom_site_label_2
_geom_bond_distance
_geom_bond_site_symmetry_2
O2 C21 1.350(3) .
O2 H2 0.8400 .
O3 N1 1.228(3) .
O4 N1 1.219(3) .
O5 N2 1.229(2) .
O6 N2 1.215(2) .
O7 N3 1.226(3) .
O8 N3 1.223(3) .
N1 C22 1.472(3) .
N2 C24 1.465(3) .
N3 C26 1.470(3) .
C21 C22 1.402(3) .
C21 C26 1.406(3) .
C22 C23 1.378(3) .
C23 C24 1.382(3) .
C23 H23 0.9500 .
C24 C25 1.390(3) .
C25 C26 1.381(3) .
C25 H25 0.9500 .
O2A C21A 1.431(6) .
O2A H2B 0.8400 .
O3A N1A 1.226(3) .
O4A N1A 1.223(3) .
O5A N2A 1.228(3) .
O6A N2A 1.219(3) .
O7A N3A 1.229(2) .
O8A N3A 1.215(2) .
N1A C22A 1.470(3) .
N2A C24A 1.472(3) .
N3A C26A 1.465(3) .
C21A C22A 1.381(3) .
C21A C26A 1.390(3) .
C22A C23A 1.406(3) .
C23A C24A 1.402(3) .
C23A H23A 0.9500 .
C24A C25A 1.378(3) .
C25A C26A 1.382(3) .
C25A H25A 0.9500 .
O1 C1 1.374(3) .
O1 C20 1.376(2) .
C1 C10 1.386(3) .
C1 C2 1.402(3) .
C2 C3 1.365(3) .
C2 H2A 0.9500 .
C3 C4 1.423(3) .
C3 H3 0.9500 .
C4 C5 1.416(3) .
C4 C9 1.435(3) .
C5 C6 1.369(3) .
C5 H5 0.9500 .
C6 C7 1.404(3) .
C6 H6 0.9500 .
C7 C8 1.371(3) .
C7 H7 0.9500 .
C8 C9 1.417(3) .
C8 H8 0.9500 .
C9 C10 1.439(3) .
C10 C11 1.466(3) .
C11 C20 1.392(3) .
C11 C12 1.443(3) .
C12 C13 1.414(3) .
C12 C17 1.429(3) .
C13 C14 1.376(3) .
C13 H13 0.9500 .
C14 C15 1.401(3) .
C14 H14 0.9500 .
C15 C16 1.368(3) .
C15 H15 0.9500 .
C16 C17 1.419(3) .
C16 H16 0.9500 .
C17 C18 1.425(3) .
C18 C19 1.367(3) .
C18 H18 0.9500 .
C19 C20 1.398(3) .
C19 H19 0.9500 .

loop_
_geom_hbond_atom_site_label_D
_geom_hbond_atom_site_label_H
_geom_hbond_atom_site_label_A
_geom_hbond_site_symmetry_D
_geom_hbond_site_symmetry_H
_geom_hbond_site_symmetry_A
_geom_hbond_distance_DA
_geom_hbond_distance_DH
_geom_hbond_distance_HA
_geom_hbond_angle_DHA
_geom_hbond_publ_flag
O2 H2 O3 . . . 2.519(3) 0.840 1.786 144.7 no
O2 H2 O3 . . 3_556 2.960(3) 0.840 2.544 111.7 no
O2 H2 O5a . . . 2.519(3) 0.840 1.786 144.7 no
O2 H2 O5a . . 3_556 2.960(3) 0.840 2.544 111.7 no
O2 H2 N1 . . . 2.872(3) 0.840 2.412 115.2 no
O2 H2 N2a . . . 2.872(3) 0.840 2.412 115.2 no
O2a H2B O3a . . . 2.448(7) 0.840 1.752 138.9 no
O2a H2B O7 . . . 2.448(7) 0.840 1.752 138.9 no
O2a H2B N1a . . . 2.838(7) 0.840 2.431 110.6 no
O2a H2B N3 . . . 2.838(7) 0.840 2.431 110.6 no

loop_
_geom_torsion_atom_site_label_1
_geom_torsion_atom_site_label_2
_geom_torsion_atom_site_label_3
_geom_torsion_atom_site_label_4
_geom_torsion
_geom_torsion_site_symmetry_1
_geom_torsion_site_symmetry_2
_geom_torsion_site_symmetry_3
_geom_torsion_site_symmetry_4
O2 C21 C22 C23 -178.6(2) . . . .
C26 C21 C22 C23 1.7(3) . . . .
O2 C21 C22 N1 2.4(3) . . . .
C26 C21 C22 N1 -177.23(18) . . . .
O4 N1 C22 C23 -5.6(3) . . . .
O3 N1 C22 C23 174.61(19) . . . .
O4 N1 C22 C21 173.35(19) . . . .
O3 N1 C22 C21 -6.4(3) . . . .
C21 C22 C23 C24 0.1(3) . . . .
N1 C22 C23 C24 179.09(18) . . . .
C22 C23 C24 C25 -1.9(3) . . . .
C22 C23 C24 N2 178.59(18) . . . .
O6 N2 C24 C23 -170.4(2) . . . .
O5 N2 C24 C23 8.6(3) . . . .
O6 N2 C24 C25 10.1(3) . . . .
O5 N2 C24 C25 -170.87(19) . . . .
C23 C24 C25 C26 1.8(3) . . . .
N2 C24 C25 C26 -178.76(18) . . . .
C24 C25 C26 C21 0.2(3) . . . .
C24 C25 C26 N3 -178.76(18) . . . .
O2 C21 C26 C25 178.5(2) . . . .
C22 C21 C26 C25 -1.9(3) . . . .
O2 C21 C26 N3 -2.6(3) . . . .
C22 C21 C26 N3 177.08(18) . . . .
O8 N3 C26 C25 -166.3(2) . . . .
O7 N3 C26 C25 14.3(3) . . . .
O8 N3 C26 C21 14.7(3) . . . .
O7 N3 C26 C21 -164.7(2) . . . .
C26A C21A C22A C23A 0.2(3) . . . .
O2A C21A C22A C23A -179.2(4) . . . .
C26A C21A C22A N1A -178.76(18) . . . .
O2A C21A C22A N1A 1.9(4) . . . .
O4A N1A C22A C21A -166.3(2) . . . .
O3A N1A C22A C21A 14.3(3) . . . .
O4A N1A C22A C23A 14.7(3) . . . .
O3A N1A C22A C23A -164.7(2) . . . .
C21A C22A C23A C24A -1.9(3) . . . .
N1A C22A C23A C24A 177.08(18) . . . .
C22A C23A C24A C25A 1.7(3) . . . .
C22A C23A C24A N2A -177.23(18) . . . .
O6A N2A C24A C25A -5.6(3) . . . .
O5A N2A C24A C25A 174.61(19) . . . .
O6A N2A C24A C23A 173.35(19) . . . .
O5A N2A C24A C23A -6.4(3) . . . .
C23A C24A C25A C26A 0.1(3) . . . .
N2A C24A C25A C26A 179.09(18) . . . .
C24A C25A C26A C21A -1.9(3) . . . .
C24A C25A C26A N3A 178.59(18) . . . .
C22A C21A C26A C25A 1.8(3) . . . .
O2A C21A C26A C25A -178.8(4) . . . .
C22A C21A C26A N3A -178.76(18) . . . .
O2A C21A C26A N3A 0.6(4) . . . .
O8A N3A C26A C25A -170.4(2) . . . .
O7A N3A C26A C25A 8.6(3) . . . .
O8A N3A C26A C21A 10.1(3) . . . .
O7A N3A C26A C21A -170.87(19) . . . .
C20 O1 C1 C10 0.7(2) . . . .
C20 O1 C1 C2 -178.01(19) . . . .
O1 C1 C2 C3 178.27(19) . . . .
C10 C1 C2 C3 -0.3(3) . . . .
C1 C2 C3 C4 2.9(3) . . . .
C2 C3 C4 C5 178.4(2) . . . .
C2 C3 C4 C9 -0.4(3) . . . .
C3 C4 C5 C6 -176.8(2) . . . .
C9 C4 C5 C6 2.0(3) . . . .
C4 C5 C6 C7 2.4(3) . . . .
C5 C6 C7 C8 -3.0(3) . . . .
C6 C7 C8 C9 -0.8(3) . . . .
C7 C8 C9 C4 5.1(3) . . . .
C7 C8 C9 C10 -177.35(19) . . . .
C5 C4 C9 C8 -5.6(3) . . . .
C3 C4 C9 C8 173.15(18) . . . .
C5 C4 C9 C10 176.64(18) . . . .
C3 C4 C9 C10 -4.6(3) . . . .
O1 C1 C10 C9 176.66(16) . . . .
C2 C1 C10 C9 -4.7(3) . . . .
O1 C1 C10 C11 -2.3(2) . . . .
C2 C1 C10 C11 176.3(2) . . . .
C8 C9 C10 C1 -170.75(19) . . . .
C4 C9 C10 C1 6.8(3) . . . .
C8 C9 C10 C11 7.8(4) . . . .
C4 C9 C10 C11 -174.6(2) . . . .
C1 C10 C11 C20 3.0(2) . . . .
C9 C10 C11 C20 -175.7(2) . . . .
C1 C10 C11 C12 -173.3(2) . . . .
C9 C10 C11 C12 8.0(4) . . . .
C20 C11 C12 C13 -167.10(19) . . . .
C10 C11 C12 C13 8.9(4) . . . .
C20 C11 C12 C17 8.5(3) . . . .
C10 C11 C12 C17 -175.5(2) . . . .
C17 C12 C13 C14 3.6(3) . . . .
C11 C12 C13 C14 179.23(19) . . . .
C12 C13 C14 C15 0.9(3) . . . .
C13 C14 C15 C16 -3.1(3) . . . .
C14 C15 C16 C17 0.7(3) . . . .
C15 C16 C17 C18 -173.3(2) . . . .
C15 C16 C17 C12 3.9(3) . . . .
C13 C12 C17 C16 -5.9(3) . . . .
C11 C12 C17 C16 178.13(18) . . . .
C13 C12 C17 C18 171.24(19) . . . .
C11 C12 C17 C18 -4.7(3) . . . .
C16 C17 C18 C19 175.2(2) . . . .
C12 C17 C18 C19 -1.9(3) . . . .
C17 C18 C19 C20 4.2(3) . . . .
C1 O1 C20 C11 1.3(2) . . . .
C1 O1 C20 C19 -177.56(19) . . . .
C12 C11 C20 O1 174.50(17) . . . .
C10 C11 C20 O1 -2.7(2) . . . .
C12 C11 C20 C19 -6.7(3) . . . .
C10 C11 C20 C19 176.1(2) . . . .
C18 C19 C20 O1 178.88(18) . . . .
C18 C19 C20 C11 0.2(3) . . . .
